data_7223447
loop_
_publ_author_name
'Wang, Zhi-Nan'
'Xu, Xue-Ting'
'Lv, Xiao'
'Bai, Feng-Ying'
'Liu, Shu-Qing'
'Xing, Yong-Heng'

_publ_section_title
;
 Synthesis, crystal structure, fluorescence and antimicrobial activity of
 a series of rare-earth complexes based on indolebutyric acid
;
_journal_issue 126
_journal_name_full 'RSC Adv.'
_journal_page_first 104263
_journal_paper_doi 10.1039/C5RA19376A
_journal_volume 5
_journal_year 2015
_chemical_formula_sum 'C120 H112 N16 O21 Tb2'
_chemical_formula_weight 2432.12
_chemical_name_systematic
; 
 ? 
;
_space_group_IT_number 2
_symmetry_cell_setting triclinic
_symmetry_space_group_name_Hall '-P 1'
_symmetry_space_group_name_H-M 'P -1'
_atom_sites_solution_hydrogens geom
_atom_sites_solution_primary direct
_atom_sites_solution_secondary difmap
_audit_creation_method SHELXL-97
_audit_update_record
;
2015-11-09 deposited with the CCDC.
2015-11-20 downloaded from the CCDC.
;
_cell_angle_alpha 79.854(6)
_cell_angle_beta 71.098(6)
_cell_angle_gamma 64.197(6)
_cell_formula_units_Z 1
_cell_length_a 13.519(5)
_cell_length_b 14.322(5)
_cell_length_c 16.732(6)
_cell_measurement_reflns_used 5336
_cell_measurement_temperature 293(2)
_cell_measurement_theta_max 20.34
_cell_measurement_theta_min 1.74
_cell_volume 2757.0(17)
_computing_cell_refinement 'Bruker XSCANS'
_computing_data_collection 'Bruker XSCANS'
_computing_data_reduction 'Bruker SHELXTL'
_computing_molecular_graphics 'Bruker SHELXTL'
_computing_publication_material 'Bruker SHELXTL'
_computing_structure_refinement 'SHELXL-97 (Sheldrick, 1997)'
_computing_structure_solution 'SHELXS-97 (Sheldrick, 1990)'
_diffrn_ambient_temperature 293(2)
_diffrn_measured_fraction_theta_full 0.986
_diffrn_measured_fraction_theta_max 0.986
_diffrn_measurement_device_type 'Bruker P4'
_diffrn_measurement_method '\w scans'
_diffrn_radiation_monochromator graphite
_diffrn_radiation_source 'fine-focus sealed tube'
_diffrn_radiation_type MoK\a
_diffrn_radiation_wavelength 0.71073
_diffrn_reflns_av_R_equivalents 0.0742
_diffrn_reflns_av_sigmaI/netI 0.1401
_diffrn_reflns_limit_h_max 13
_diffrn_reflns_limit_h_min -13
_diffrn_reflns_limit_k_max 12
_diffrn_reflns_limit_k_min -14
_diffrn_reflns_limit_l_max 16
_diffrn_reflns_limit_l_min -15
_diffrn_reflns_number 8882
_diffrn_reflns_theta_full 20.34
_diffrn_reflns_theta_max 20.34
_diffrn_reflns_theta_min 1.74
_diffrn_standards_decay_% 0
_diffrn_standards_interval_count 0
_diffrn_standards_interval_time 0
_diffrn_standards_number 0
_exptl_absorpt_coefficient_mu 1.351
_exptl_absorpt_correction_T_max 0.8547
_exptl_absorpt_correction_T_min 0.6492
_exptl_absorpt_correction_type multi-scan
_exptl_absorpt_process_details sadabs
_exptl_crystal_colour colorless
_exptl_crystal_density_diffrn 1.465
_exptl_crystal_density_meas 0.079
_exptl_crystal_density_method 'not measured'
_exptl_crystal_description block
_exptl_crystal_F_000 1242
_exptl_crystal_size_max 0.35
_exptl_crystal_size_mid 0.18
_exptl_crystal_size_min 0.12
_refine_diff_density_max 1.579
_refine_diff_density_min -1.099
_refine_diff_density_rms 0.143
_refine_ls_extinction_method none
_refine_ls_goodness_of_fit_ref 1.000
_refine_ls_hydrogen_treatment mixed
_refine_ls_matrix_type full
_refine_ls_number_parameters 721
_refine_ls_number_reflns 5336
_refine_ls_number_restraints 39
_refine_ls_restrained_S_all 0.997
_refine_ls_R_factor_all 0.1103
_refine_ls_R_factor_gt 0.0716
_refine_ls_shift/su_max 0.006
_refine_ls_shift/su_mean 0.000
_refine_ls_structure_factor_coef Fsqd
_refine_ls_weighting_details 'calc w=1/[\s^2^(Fo^2^)+(0.0964P)^2^+0.0000P] where P=(Fo^2^+2Fc^2^)/3'
_refine_ls_weighting_scheme calc
_refine_ls_wR_factor_gt 0.1644
_refine_ls_wR_factor_ref 0.1818
_reflns_number_gt 3737
_reflns_number_total 5336
_reflns_threshold_expression >2sigma(I)
_cod_data_source_file c5ra19376a2.cif
_cod_data_source_block bai-274
_cod_depositor_comments
;
The following automatic conversions were performed:

'_symmetry_cell_setting' value 'Triclinic' changed to 'triclinic'
according to
/usr/data/users/saulius/crontab/automatic-downloads/rss-feeds/RSC/lib/dictionaries/cif_core.dic
dictionary named 'cif_core.dic' version 2.4.2 from 2011-04-26.

Automatic conversion script
Id: cif_fix_values 4268 2015-11-12 08:31:59Z antanas 
;
_cod_original_sg_symbol_H-M P-1
_cod_database_code 7223447

loop_
_symmetry_equiv_pos_as_xyz
'x, y, z'
'-x, -y, -z'

loop_
_atom_site_label
_atom_site_type_symbol
_atom_site_fract_x
_atom_site_fract_y
_atom_site_fract_z
_atom_site_U_iso_or_equiv
_atom_site_adp_type
_atom_site_occupancy
_atom_site_symmetry_multiplicity
_atom_site_calc_flag
_atom_site_refinement_flags
O2W O 0.8140(7) 0.2748(7) 0.2093(6) 0.105(3) Uani 1 1 d .
H2WA H 0.8385 0.2428 0.1639 0.157 Uiso 1 1 d R
H2WC H 0.7452 0.2828 0.2334 0.157 Uiso 1 1 d R
O1W O 0.9837(19) 0.067(2) 0.4968(16) 0.251(17) Uani 0.50 1 d P
H1WA H 0.9567 0.0762 0.5497 0.377 Uiso 0.50 1 d PR
H1WB H 0.9482 0.0403 0.4814 0.377 Uiso 0.50 1 d PR
Tb1 Tb 0.84814(4) 1.00345(4) 0.06235(3) 0.03568(16) Uani 1 1 d .
O1 O 0.7844(6) 0.9467(5) 0.2093(4) 0.048(2) Uani 1 1 d .
O2 O 0.7733(6) 1.1051(5) 0.1913(4) 0.050(2) Uani 1 1 d .
O3 O 0.9933(5) 0.9917(5) -0.0860(4) 0.0360(19) Uani 1 1 d .
O4 O 0.8189(6) 1.0126(6) -0.0757(5) 0.062(2) Uani 1 1 d .
O5 O 0.9848(5) 0.8306(5) 0.0502(4) 0.043(2) Uani 1 1 d .
O7 O 0.7602(11) 0.3374(9) 0.4868(7) 0.149(5) Uani 1 1 d .
O8 O 0.7911(10) 0.2239(8) 0.4071(8) 0.136(5) Uani 1 1 d .
O9 O 0.7045(10) 0.3818(9) 0.3783(8) 0.130(5) Uani 1 1 d .
N1 N 0.7292(7) 0.9003(6) 0.0669(5) 0.047(3) Uani 1 1 d .
N2 N 0.6317(6) 1.1087(7) 0.0919(5) 0.044(2) Uani 1 1 d .
N3 N 0.3413(8) 1.4298(8) 0.5099(6) 0.068(3) Uani 1 1 d .
H3A H 0.3220 1.4947 0.5147 0.081 Uiso 1 1 calc R
N4 N 0.7071(10) 1.4467(9) -0.3348(7) 0.095(4) Uani 1 1 d .
H4A H 0.7008 1.4879 -0.3788 0.114 Uiso 1 1 calc R
N5 N 0.9974(8) 0.3340(7) 0.1772(6) 0.070(3) Uani 1 1 d .
H5A H 0.9528 0.3040 0.1817 0.084 Uiso 1 1 calc R
N6 N 0.5084(8) 0.9561(8) 0.3123(6) 0.063(3) Uani 1 1 d .
N7 N 0.7113(8) 0.7893(7) 0.2663(5) 0.051(3) Uani 1 1 d .
H7 H 0.7079 0.8509 0.2652 0.061 Uiso 1 1 calc R
N8 N 0.7514(11) 0.3128(10) 0.4240(9) 0.097(5) Uani 1 1 d .
C1 C 0.7722(9) 0.8010(8) 0.0541(7) 0.053(3) Uani 1 1 d .
H1A H 0.8514 0.7652 0.0385 0.063 Uiso 1 1 calc R
C2 C 0.7057(10) 0.7463(9) 0.0625(8) 0.068(4) Uani 1 1 d .
H2A H 0.7415 0.6755 0.0533 0.082 Uiso 1 1 calc R
C3 C 0.5901(9) 0.7937(9) 0.0836(7) 0.056(3) Uani 1 1 d .
H3B H 0.5462 0.7564 0.0893 0.067 Uiso 1 1 calc R
C4 C 0.5379(9) 0.9011(9) 0.0968(6) 0.046(3) Uani 1 1 d .
C5 C 0.4178(9) 0.9595(10) 0.1148(7) 0.061(4) Uani 1 1 d .
H5B H 0.3706 0.9264 0.1180 0.074 Uiso 1 1 calc R
C6 C 0.3713(9) 1.0622(10) 0.1272(7) 0.063(4) Uani 1 1 d .
H6C H 0.2922 1.0988 0.1407 0.076 Uiso 1 1 calc R
C7 C 0.4426(9) 1.1152(9) 0.1198(7) 0.050(3) Uani 1 1 d .
C8 C 0.3950(11) 1.2210(11) 0.1323(8) 0.073(5) Uani 1 1 d .
H8A H 0.3161 1.2584 0.1460 0.088 Uiso 1 1 calc R
C9 C 0.4658(10) 1.2696(10) 0.1241(7) 0.065(4) Uani 1 1 d .
H9A H 0.4359 1.3402 0.1327 0.079 Uiso 1 1 calc R
C10 C 0.5818(9) 1.2117(9) 0.1028(7) 0.051(4) Uani 1 1 d .
H10A H 0.6292 1.2459 0.0954 0.061 Uiso 1 1 calc R
C11 C 0.5604(8) 1.0621(9) 0.0985(6) 0.041(3) Uani 1 1 d .
C12 C 0.6109(9) 0.9509(8) 0.0881(6) 0.041(3) Uani 1 1 d .
C13 C 0.7575(9) 1.0345(9) 0.2392(6) 0.047(3) Uani 1 1 d .
C14 C 0.7050(10) 1.0501(8) 0.3346(6) 0.053(3) Uani 1 1 d .
H14A H 0.6800 0.9949 0.3601 0.064 Uiso 1 1 calc R
H14B H 0.7637 1.0441 0.3589 0.064 Uiso 1 1 calc R
C15 C 0.6035(10) 1.1546(8) 0.3571(6) 0.057(4) Uani 1 1 d .
H15A H 0.6286 1.2103 0.3344 0.069 Uiso 1 1 calc R
H15B H 0.5453 1.1623 0.3315 0.069 Uiso 1 1 calc R
C16 C 0.5526(12) 1.1631(10) 0.4521(7) 0.081(5) Uani 1 1 d .
H16A H 0.5293 1.1062 0.4742 0.098 Uiso 1 1 calc R
H16B H 0.6115 1.1552 0.4770 0.098 Uiso 1 1 calc R
C17 C 0.4520(10) 1.2629(9) 0.4790(7) 0.054(4) Uani 1 1 d .
C18 C 0.4525(12) 1.3550(11) 0.4802(7) 0.077(5) Uani 1 1 d .
H18A H 0.5181 1.3682 0.4634 0.092 Uiso 1 1 calc R
C19 C 0.2695(11) 1.3812(9) 0.5297(7) 0.0617(8) Uani 1 1 d U
C20 C 0.1493(12) 1.4228(13) 0.5607(9) 0.094(5) Uani 1 1 d .
H20A H 0.1069 1.4936 0.5686 0.113 Uiso 1 1 calc R
C21 C 0.0983(14) 1.3570(14) 0.5785(10) 0.109(6) Uani 1 1 d .
H21A H 0.0192 1.3835 0.6010 0.131 Uiso 1 1 calc R
C22 C 0.1573(13) 1.2503(13) 0.5649(9) 0.102(5) Uani 1 1 d .
H22A H 0.1179 1.2076 0.5791 0.122 Uiso 1 1 calc R
C23 C 0.2800(12) 1.2075(11) 0.5287(7) 0.083(5) Uani 1 1 d .
H23A H 0.3216 1.1373 0.5180 0.100 Uiso 1 1 calc R
C24 C 0.3330(10) 1.2761(9) 0.5106(7) 0.0608(8) Uani 1 1 d U
C25 C 0.9181(9) 1.0040(8) -0.1192(7) 0.042(3) Uani 1 1 d .
C26 C 0.9435(11) 1.0143(10) -0.2148(7) 0.075(5) Uani 1 1 d .
H26A H 0.9357 0.9586 -0.2344 0.090 Uiso 1 1 calc R
H26B H 1.0221 1.0065 -0.2393 0.090 Uiso 1 1 calc R
C27 C 0.8636(11) 1.1192(10) -0.2462(7) 0.070(4) Uani 1 1 d .
H27A H 0.8787 1.1169 -0.3068 0.085 Uiso 1 1 calc R
H27B H 0.7853 1.1267 -0.2203 0.085 Uiso 1 1 calc R
C28 C 0.8732(11) 1.2151(12) -0.2290(9) 0.089(4) Uani 1 1 d U
H28A H 0.8656 1.2149 -0.1693 0.107 Uiso 1 1 calc R
H28B H 0.9484 1.2127 -0.2604 0.107 Uiso 1 1 calc R
C29 C 0.7849(10) 1.3121(11) -0.2530(8) 0.075(4) Uani 1 1 d U
C30 C 0.7993(12) 1.3582(12) -0.3311(9) 0.093(6) Uani 1 1 d .
H30A H 0.8642 1.3322 -0.3763 0.111 Uiso 1 1 calc R
C31 C 0.6250(11) 1.4620(11) -0.2591(9) 0.082(4) Uani 1 1 d .
C32 C 0.5099(14) 1.5346(12) -0.2279(10) 0.1095(10) Uani 1 1 d U
H32A H 0.4752 1.5896 -0.2623 0.131 Uiso 1 1 calc R
C33 C 0.4528(14) 1.5214(13) -0.1473(11) 0.1151(9) Uani 1 1 d U
H33A H 0.3787 1.5702 -0.1261 0.138 Uiso 1 1 calc R
C34 C 0.4966(13) 1.4434(11) -0.0972(9) 0.097(4) Uani 1 1 d U
H34A H 0.4511 1.4395 -0.0425 0.117 Uiso 1 1 calc R
C35 C 0.6079(13) 1.3652(12) -0.1208(9) 0.103(5) Uani 1 1 d .
H35A H 0.6370 1.3103 -0.0842 0.124 Uiso 1 1 calc R
C36 C 0.6728(10) 1.3765(11) -0.2054(8) 0.069(4) Uani 1 1 d .
C37 C 1.0909(9) 0.7878(8) 0.0203(7) 0.053(3) Uani 1 1 d .
C38 C 1.1519(9) 0.6721(8) 0.0160(7) 0.049(3) Uani 1 1 d .
H38A H 1.2272 0.6515 0.0228 0.058 Uiso 1 1 calc R
H38B H 1.1624 0.6532 -0.0400 0.058 Uiso 1 1 calc R
C39 C 1.0932(9) 0.6105(7) 0.0804(7) 0.049(3) Uani 1 1 d .
H39A H 1.0152 0.6348 0.0777 0.059 Uiso 1 1 calc R
H39B H 1.0903 0.6224 0.1366 0.059 Uiso 1 1 calc R
C40 C 1.1554(10) 0.4942(8) 0.0652(8) 0.066(4) Uani 1 1 d .
H40A H 1.1596 0.4838 0.0082 0.079 Uiso 1 1 calc R
H40B H 1.2332 0.4712 0.0679 0.079 Uiso 1 1 calc R
C41 C 1.1032(9) 0.4264(9) 0.1251(7) 0.053(4) Uani 1 1 d .
C42 C 1.0353(10) 0.3885(10) 0.1054(8) 0.070(4) Uani 1 1 d .
H42A H 1.0184 0.3979 0.0542 0.084 Uiso 1 1 calc R
C43 C 1.0413(11) 0.3353(9) 0.2387(8) 0.067(4) Uani 1 1 d .
C44 C 1.0253(13) 0.2918(11) 0.3198(8) 0.089(6) Uani 1 1 d .
H44A H 0.9817 0.2526 0.3388 0.107 Uiso 1 1 calc R
C45 C 1.0768(13) 0.3090(12) 0.3717(9) 0.099(6) Uani 1 1 d .
H45A H 1.0674 0.2817 0.4270 0.119 Uiso 1 1 calc R
C46 C 1.1448(13) 0.3687(13) 0.3405(11) 0.107(6) Uani 1 1 d .
H46A H 1.1818 0.3763 0.3755 0.128 Uiso 1 1 calc R
C47 C 1.1570(11) 0.4144(10) 0.2617(9) 0.076(5) Uani 1 1 d .
H47A H 1.1988 0.4551 0.2431 0.092 Uiso 1 1 calc R
C48 C 1.1049(10) 0.3978(9) 0.2104(7) 0.053(4) Uani 1 1 d .
C49 C 0.4079(12) 1.0350(11) 0.3326(8) 0.076(4) Uani 1 1 d .
H49A H 0.4058 1.1013 0.3291 0.091 Uiso 1 1 calc R
C50 C 0.3023(13) 1.0233(12) 0.3595(8) 0.089(4) Uani 1 1 d U
H50A H 0.2334 1.0813 0.3728 0.106 Uiso 1 1 calc R
C51 C 0.3027(13) 0.9299(12) 0.3657(9) 0.095(5) Uani 1 1 d U
H51A H 0.2341 0.9218 0.3864 0.114 Uiso 1 1 calc R
C52 C 0.4056(10) 0.8435(10) 0.3411(7) 0.061(4) Uani 1 1 d .
C53 C 0.4126(12) 0.7421(11) 0.3424(8) 0.081(4) Uani 1 1 d .
H53A H 0.3456 0.7314 0.3580 0.097 Uiso 1 1 calc R
C54 C 0.5129(12) 0.6614(11) 0.3217(8) 0.081(4) Uani 1 1 d .
H54A H 0.5156 0.5950 0.3244 0.097 Uiso 1 1 calc R
C55 C 0.6167(10) 0.6765(9) 0.2953(7) 0.059(4) Uani 1 1 d .
C56 C 0.7231(12) 0.5958(10) 0.2713(8) 0.079(5) Uani 1 1 d .
H56A H 0.7283 0.5286 0.2731 0.094 Uiso 1 1 calc R
C57 C 0.8196(12) 0.6126(9) 0.2455(8) 0.076(5) Uani 1 1 d .
H57A H 0.8905 0.5574 0.2294 0.092 Uiso 1 1 calc R
C58 C 0.8124(11) 0.7131(10) 0.2429(7) 0.066(4) Uani 1 1 d .
H58A H 0.8783 0.7258 0.2249 0.080 Uiso 1 1 calc R
C59 C 0.6117(10) 0.7764(9) 0.2923(7) 0.049(3) Uani 1 1 d .
C60 C 0.5056(10) 0.8614(10) 0.3161(7) 0.055(4) Uani 1 1 d .
O6 O 1.1594(6) 0.8321(5) -0.0127(4) 0.044(2) Uani 1 1 d .

loop_
_atom_site_aniso_label
_atom_site_aniso_U_11
_atom_site_aniso_U_22
_atom_site_aniso_U_33
_atom_site_aniso_U_23
_atom_site_aniso_U_13
_atom_site_aniso_U_12
O2W 0.128(6) 0.131(6) 0.089(7) -0.018(5) 0.000(6) -0.100(5)
O1W 0.081(16) 0.38(3) 0.19(2) 0.21(2) -0.014(15) -0.10(2)
Tb1 0.0278(3) 0.0432(3) 0.0333(3) -0.0079(2) -0.0001(2) -0.0156(2)
O1 0.052(4) 0.051(4) 0.038(4) -0.014(3) 0.002(4) -0.024(4)
O2 0.058(5) 0.053(4) 0.034(4) -0.003(3) -0.001(4) -0.027(4)
O3 0.026(4) 0.053(4) 0.026(4) -0.009(3) -0.001(3) -0.016(3)
O4 0.028(4) 0.097(6) 0.061(5) -0.030(4) -0.003(4) -0.021(4)
O5 0.036(4) 0.057(4) 0.042(4) 0.012(3) -0.008(3) -0.032(3)
O7 0.218(11) 0.166(9) 0.078(7) -0.039(7) -0.011(8) -0.099(9)
O8 0.149(10) 0.087(7) 0.163(10) -0.031(7) -0.029(8) -0.041(7)
O9 0.115(8) 0.115(8) 0.149(10) 0.042(7) -0.046(8) -0.047(7)
N1 0.054(5) 0.042(5) 0.055(5) -0.010(4) -0.027(5) -0.017(4)
N2 0.022(5) 0.068(6) 0.048(5) -0.011(4) -0.013(4) -0.019(4)
N3 0.059(7) 0.077(7) 0.055(6) -0.011(5) -0.005(5) -0.021(6)
N4 0.117(8) 0.139(9) 0.054(7) 0.032(6) -0.030(6) -0.083(7)
N5 0.084(7) 0.064(6) 0.076(7) 0.007(5) -0.029(6) -0.042(5)
N6 0.050(6) 0.070(7) 0.051(6) -0.018(5) -0.001(5) -0.012(5)
N7 0.052(6) 0.047(5) 0.043(5) -0.015(4) 0.005(5) -0.017(5)
N8 0.089(9) 0.079(9) 0.109(11) 0.002(8) -0.008(8) -0.038(7)
C1 0.050(7) 0.051(7) 0.063(7) -0.024(6) -0.010(6) -0.022(6)
C2 0.065(8) 0.063(8) 0.091(9) -0.016(7) -0.030(7) -0.028(7)
C3 0.064(6) 0.086(7) 0.049(7) 0.008(6) -0.015(6) -0.065(6)
C4 0.037(6) 0.079(7) 0.034(6) -0.002(5) -0.001(5) -0.040(6)
C5 0.047(6) 0.113(9) 0.053(7) -0.003(6) -0.014(6) -0.057(6)
C6 0.021(7) 0.101(10) 0.060(8) -0.019(7) -0.005(6) -0.016(7)
C7 0.034(6) 0.076(8) 0.045(7) 0.002(6) -0.006(5) -0.032(6)
C8 0.031(8) 0.088(10) 0.081(9) -0.008(8) -0.023(7) 0.001(7)
C9 0.036(8) 0.066(8) 0.074(9) -0.013(7) -0.011(7) -0.002(7)
C10 0.032(7) 0.043(7) 0.064(8) -0.001(6) -0.014(6) -0.003(6)
C11 0.017(6) 0.082(8) 0.032(6) -0.007(5) -0.009(5) -0.024(6)
C12 0.052(7) 0.058(7) 0.029(6) -0.001(5) -0.020(5) -0.030(6)
C13 0.042(7) 0.073(8) 0.030(6) -0.019(6) 0.002(5) -0.029(6)
C14 0.069(8) 0.051(7) 0.042(7) -0.002(5) -0.014(6) -0.026(6)
C15 0.058(8) 0.059(7) 0.038(6) -0.028(6) 0.002(6) -0.010(6)
C16 0.071(10) 0.078(9) 0.055(8) -0.014(7) 0.012(7) -0.012(8)
C17 0.038(7) 0.055(8) 0.042(7) 0.000(6) -0.007(6) 0.001(6)
C18 0.074(10) 0.079(10) 0.040(7) -0.012(7) 0.006(7) -0.011(8)
C19 0.0617(11) 0.0616(8) 0.0615(11) -0.0027(8) -0.0172(8) -0.0247(7)
C20 0.072(10) 0.119(12) 0.087(10) -0.009(9) -0.027(8) -0.029(9)
C21 0.067(11) 0.147(15) 0.089(11) -0.028(11) -0.007(9) -0.023(11)
C22 0.119(10) 0.144(12) 0.078(10) -0.020(9) -0.020(9) -0.084(9)
C23 0.098(10) 0.101(10) 0.044(8) -0.026(7) 0.003(7) -0.042(9)
C24 0.0607(11) 0.0610(9) 0.0607(11) -0.0024(8) -0.0171(8) -0.0248(7)
C25 0.019(6) 0.061(7) 0.048(7) -0.023(5) -0.012(6) -0.008(5)
C26 0.059(9) 0.109(11) 0.042(7) -0.012(7) -0.009(7) -0.021(8)
C27 0.066(9) 0.100(10) 0.030(6) 0.001(7) -0.011(6) -0.023(8)
C28 0.052(4) 0.143(5) 0.080(8) -0.013(5) -0.030(5) -0.035(4)
C29 0.073(7) 0.126(8) 0.056(8) 0.014(6) -0.035(6) -0.062(5)
C30 0.051(9) 0.148(14) 0.063(9) 0.008(9) -0.007(8) -0.036(9)
C31 0.086(8) 0.099(9) 0.091(10) -0.021(8) -0.028(8) -0.057(7)
C32 0.1096(11) 0.1094(12) 0.1096(12) -0.0047(8) -0.0307(8) -0.0445(7)
C33 0.1151(11) 0.1150(11) 0.1152(11) -0.0052(8) -0.0320(8) -0.0469(7)
C34 0.115(9) 0.104(5) 0.075(6) -0.009(4) -0.002(6) -0.062(6)
C35 0.139(11) 0.129(11) 0.074(10) 0.004(8) -0.016(9) -0.097(9)
C36 0.053(7) 0.099(9) 0.066(8) 0.005(7) -0.021(7) -0.041(7)
C37 0.070(6) 0.067(6) 0.054(7) -0.001(5) -0.006(6) -0.063(5)
C38 0.052(7) 0.044(6) 0.053(7) -0.004(5) -0.012(6) -0.022(5)
C39 0.052(7) 0.042(6) 0.046(7) -0.003(5) 0.000(6) -0.022(5)
C40 0.060(8) 0.044(7) 0.083(9) -0.006(6) -0.003(7) -0.023(6)
C41 0.034(7) 0.052(7) 0.055(7) -0.015(6) -0.004(6) -0.005(6)
C42 0.065(8) 0.086(9) 0.067(8) -0.012(7) -0.020(7) -0.034(7)
C43 0.073(9) 0.041(7) 0.072(9) -0.003(7) -0.022(8) -0.008(7)
C44 0.106(12) 0.075(10) 0.051(9) -0.003(8) -0.003(8) -0.018(9)
C45 0.076(11) 0.106(13) 0.063(10) -0.004(9) -0.021(9) 0.010(10)
C46 0.076(10) 0.124(13) 0.125(13) -0.019(11) -0.038(10) -0.033(10)
C47 0.055(9) 0.067(9) 0.090(10) -0.026(8) -0.018(8) -0.003(7)
C48 0.048(7) 0.054(7) 0.057(8) -0.008(6) -0.010(6) -0.021(6)
C49 0.092(10) 0.078(9) 0.062(8) -0.007(7) -0.020(8) -0.037(8)
C50 0.086(7) 0.099(7) 0.073(7) -0.012(6) -0.022(6) -0.026(6)
C51 0.095(7) 0.110(7) 0.084(7) -0.010(6) -0.029(6) -0.041(6)
C52 0.057(8) 0.078(9) 0.053(7) 0.000(6) -0.025(6) -0.023(7)
C53 0.102(9) 0.110(10) 0.053(8) 0.007(7) -0.018(7) -0.067(8)
C54 0.097(10) 0.089(9) 0.073(9) -0.008(7) -0.020(8) -0.054(8)
C55 0.072(8) 0.067(8) 0.045(7) -0.010(6) -0.007(6) -0.039(6)
C56 0.102(10) 0.068(9) 0.057(8) 0.007(7) -0.005(8) -0.043(8)
C57 0.064(10) 0.039(8) 0.084(10) -0.019(7) -0.006(8) 0.011(7)
C58 0.055(9) 0.057(8) 0.054(8) -0.020(7) 0.012(7) -0.007(7)
C59 0.052(7) 0.054(7) 0.046(7) -0.012(6) -0.011(6) -0.024(6)
C60 0.048(7) 0.088(9) 0.035(6) -0.007(6) -0.008(6) -0.034(7)
O6 0.023(4) 0.038(4) 0.052(4) -0.014(4) -0.003(4) 0.006(3)

loop_
_atom_type_symbol
_atom_type_description
_atom_type_scat_dispersion_real
_atom_type_scat_dispersion_imag
_atom_type_scat_source
C C 0.0033 0.0016 'International Tables Vol C Tables 4.2.6.8 and 6.1.1.4'
N N 0.0061 0.0033 'International Tables Vol C Tables 4.2.6.8 and 6.1.1.4'
O O 0.0106 0.0060 'International Tables Vol C Tables 4.2.6.8 and 6.1.1.4'
Tb Tb -0.1723 4.1537 'International Tables Vol C Tables 4.2.6.8 and 6.1.1.4'
H H 0.0000 0.0000 'International Tables Vol C Tables 4.2.6.8 and 6.1.1.4'

loop_
_geom_angle_atom_site_label_1
_geom_angle_atom_site_label_2
_geom_angle_atom_site_label_3
_geom_angle
_geom_angle_site_symmetry_1
_geom_angle_site_symmetry_3
H2WA O2W H2WC 109.5 . .
O1W O1W H1WA 96.3 2_756 .
O1W O1W H1WB 55.2 2_756 .
H1WA O1W H1WB 109.5 . .
O6 Tb1 O3 75.3(2) 2_775 2_775
O6 Tb1 O5 137.9(2) 2_775 .
O3 Tb1 O5 75.5(2) 2_775 .
O6 Tb1 O4 79.2(3) 2_775 .
O3 Tb1 O4 125.6(2) 2_775 .
O5 Tb1 O4 94.1(2) . .
O6 Tb1 O1 127.1(2) 2_775 .
O3 Tb1 O1 91.4(2) 2_775 .
O5 Tb1 O1 83.2(2) . .
O4 Tb1 O1 141.0(3) . .
O6 Tb1 O2 74.8(2) 2_775 .
O3 Tb1 O2 73.9(2) 2_775 .
O5 Tb1 O2 124.1(2) . .
O4 Tb1 O2 141.6(2) . .
O1 Tb1 O2 52.4(2) . .
O6 Tb1 N2 79.1(3) 2_775 .
O3 Tb1 N2 140.0(2) 2_775 .
O5 Tb1 N2 140.5(3) . .
O4 Tb1 N2 77.9(2) . .
O1 Tb1 N2 79.9(2) . .
O2 Tb1 N2 69.9(3) . .
O6 Tb1 N1 135.3(3) 2_775 .
O3 Tb1 N1 149.3(2) 2_775 .
O5 Tb1 N1 76.9(2) . .
O4 Tb1 N1 69.4(3) . .
O1 Tb1 N1 72.2(3) . .
O2 Tb1 N1 112.0(2) . .
N2 Tb1 N1 64.1(3) . .
O6 Tb1 O3 70.3(2) 2_775 .
O3 Tb1 O3 74.7(2) 2_775 .
O5 Tb1 O3 73.2(2) . .
O4 Tb1 O3 51.6(2) . .
O1 Tb1 O3 154.9(2) . .
O2 Tb1 O3 137.7(2) . .
N2 Tb1 O3 124.1(2) . .
N1 Tb1 O3 109.6(2) . .
O6 Tb1 Tb1 68.05(16) 2_775 2_775
O3 Tb1 Tb1 39.66(14) 2_775 2_775
O5 Tb1 Tb1 70.07(16) . 2_775
O4 Tb1 Tb1 86.29(17) . 2_775
O1 Tb1 Tb1 127.89(17) . 2_775
O2 Tb1 Tb1 108.94(17) . 2_775
N2 Tb1 Tb1 145.7(2) . 2_775
N1 Tb1 Tb1 137.13(17) . 2_775
O3 Tb1 Tb1 35.00(15) . 2_775
C13 O1 Tb1 94.0(6) . .
C13 O2 Tb1 93.6(6) . .
C25 O3 Tb1 162.1(7) . 2_775
C25 O3 Tb1 89.7(6) . .
Tb1 O3 Tb1 105.3(2) 2_775 .
C25 O4 Tb1 96.6(7) . .
C37 O5 Tb1 135.0(7) . .
C1 N1 C12 116.2(9) . .
C1 N1 Tb1 124.7(7) . .
C12 N1 Tb1 119.0(7) . .
C10 N2 C11 116.3(9) . .
C10 N2 Tb1 122.6(7) . .
C11 N2 Tb1 121.1(6) . .
C19 N3 C18 107.4(11) . .
C19 N3 H3A 126.3 . .
C18 N3 H3A 126.3 . .
C30 N4 C31 110.5(11) . .
C30 N4 H4A 124.8 . .
C31 N4 H4A 124.8 . .
C43 N5 C42 109.8(11) . .
C43 N5 H5A 125.1 . .
C42 N5 H5A 125.1 . .
C49 N6 C60 115.6(12) . .
C58 N7 C59 123.6(11) . .
C58 N7 H7 118.2 . .
C59 N7 H7 118.2 . .
O8 N8 O9 121.5(17) . .
O8 N8 O7 120.8(15) . .
O9 N8 O7 117.6(15) . .
N1 C1 C2 123.4(10) . .
N1 C1 H1A 118.3 . .
C2 C1 H1A 118.3 . .
C3 C2 C1 121.5(11) . .
C3 C2 H2A 119.2 . .
C1 C2 H2A 119.2 . .
C2 C3 C4 118.1(11) . .
C2 C3 H3B 120.9 . .
C4 C3 H3B 120.9 . .
C12 C4 C3 117.0(9) . .
C12 C4 C5 120.2(11) . .
C3 C4 C5 122.7(10) . .
C6 C5 C4 120.8(11) . .
C6 C5 H5B 119.6 . .
C4 C5 H5B 119.6 . .
C5 C6 C7 120.5(10) . .
C5 C6 H6C 119.7 . .
C7 C6 H6C 119.7 . .
C11 C7 C8 118.9(11) . .
C11 C7 C6 120.4(11) . .
C8 C7 C6 120.7(11) . .
C9 C8 C7 119.2(11) . .
C9 C8 H8A 120.4 . .
C7 C8 H8A 120.4 . .
C8 C9 C10 118.6(12) . .
C8 C9 H9A 120.7 . .
C10 C9 H9A 120.7 . .
N2 C10 C9 124.3(12) . .
N2 C10 H10A 117.8 . .
C9 C10 H10A 117.8 . .
N2 C11 C7 122.6(10) . .
N2 C11 C12 117.9(9) . .
C7 C11 C12 119.4(10) . .
N1 C12 C4 123.6(10) . .
N1 C12 C11 117.7(9) . .
C4 C12 C11 118.6(9) . .
O2 C13 O1 120.0(9) . .
O2 C13 C14 120.3(10) . .
O1 C13 C14 119.7(10) . .
C15 C14 C13 114.0(9) . .
C15 C14 H14A 108.8 . .
C13 C14 H14A 108.8 . .
C15 C14 H14B 108.8 . .
C13 C14 H14B 108.8 . .
H14A C14 H14B 107.7 . .
C16 C15 C14 111.3(9) . .
C16 C15 H15A 109.4 . .
C14 C15 H15A 109.4 . .
C16 C15 H15B 109.4 . .
C14 C15 H15B 109.4 . .
H15A C15 H15B 108.0 . .
C17 C16 C15 114.4(10) . .
C17 C16 H16A 108.7 . .
C15 C16 H16A 108.7 . .
C17 C16 H16B 108.7 . .
C15 C16 H16B 108.7 . .
H16A C16 H16B 107.6 . .
C18 C17 C24 106.9(11) . .
C18 C17 C16 127.7(13) . .
C24 C17 C16 125.4(12) . .
C17 C18 N3 110.9(13) . .
C17 C18 H18A 124.5 . .
N3 C18 H18A 124.5 . .
N3 C19 C24 109.3(11) . .
N3 C19 C20 129.3(13) . .
C24 C19 C20 121.3(13) . .
C21 C20 C19 117.7(15) . .
C21 C20 H20A 121.2 . .
C19 C20 H20A 121.2 . .
C20 C21 C22 123.7(16) . .
C20 C21 H21A 118.2 . .
C22 C21 H21A 118.2 . .
C21 C22 C23 119.3(15) . .
C21 C22 H22A 120.4 . .
C23 C22 H22A 120.4 . .
C24 C23 C22 117.0(13) . .
C24 C23 H23A 121.5 . .
C22 C23 H23A 121.5 . .
C23 C24 C19 120.9(12) . .
C23 C24 C17 133.5(12) . .
C19 C24 C17 105.5(11) . .
O3 C25 O4 122.0(10) . .
O3 C25 C26 119.4(10) . .
O4 C25 C26 118.5(10) . .
C25 C26 C27 112.9(9) . .
C25 C26 H26A 109.0 . .
C27 C26 H26A 109.0 . .
C25 C26 H26B 109.0 . .
C27 C26 H26B 109.0 . .
H26A C26 H26B 107.8 . .
C28 C27 C26 116.3(12) . .
C28 C27 H27A 108.2 . .
C26 C27 H27A 108.2 . .
C28 C27 H27B 108.2 . .
C26 C27 H27B 108.2 . .
H27A C27 H27B 107.4 . .
C29 C28 C27 112.1(12) . .
C29 C28 H28A 109.2 . .
C27 C28 H28A 109.2 . .
C29 C28 H28B 109.2 . .
C27 C28 H28B 109.2 . .
H28A C28 H28B 107.9 . .
C30 C29 C36 105.4(12) . .
C30 C29 C28 123.4(12) . .
C36 C29 C28 131.3(12) . .
N4 C30 C29 110.9(12) . .
N4 C30 H30A 124.5 . .
C29 C30 H30A 124.5 . .
N4 C31 C36 105.2(11) . .
N4 C31 C32 135.7(14) . .
C36 C31 C32 118.9(13) . .
C33 C32 C31 118.2(15) . .
C33 C32 H32A 120.9 . .
C31 C32 H32A 120.9 . .
C34 C33 C32 123.3(16) . .
C34 C33 H33A 118.4 . .
C32 C33 H33A 118.4 . .
C33 C34 C35 124.1(14) . .
C33 C34 H34A 117.9 . .
C35 C34 H34A 117.9 . .
C34 C35 C36 114.8(14) . .
C34 C35 H35A 122.6 . .
C36 C35 H35A 122.6 . .
C31 C36 C35 120.6(12) . .
C31 C36 C29 108.0(11) . .
C35 C36 C29 131.3(13) . .
O5 C37 O6 127.2(10) . .
O5 C37 C38 121.1(9) . .
O6 C37 C38 111.7(9) . .
C37 C38 C39 115.9(9) . .
C37 C38 H38A 108.3 . .
C39 C38 H38A 108.3 . .
C37 C38 H38B 108.3 . .
C39 C38 H38B 108.3 . .
H38A C38 H38B 107.4 . .
C38 C39 C40 111.9(8) . .
C38 C39 H39A 109.2 . .
C40 C39 H39A 109.2 . .
C38 C39 H39B 109.2 . .
C40 C39 H39B 109.2 . .
H39A C39 H39B 107.9 . .
C41 C40 C39 116.1(9) . .
C41 C40 H40A 108.3 . .
C39 C40 H40A 108.3 . .
C41 C40 H40B 108.3 . .
C39 C40 H40B 108.3 . .
H40A C40 H40B 107.4 . .
C42 C41 C48 109.2(11) . .
C42 C41 C40 123.1(12) . .
C48 C41 C40 127.4(12) . .
N5 C42 C41 106.8(11) . .
N5 C42 H42A 126.6 . .
C41 C42 H42A 126.6 . .
N5 C43 C44 129.0(14) . .
N5 C43 C48 109.3(11) . .
C44 C43 C48 121.6(14) . .
C43 C44 C45 117.0(16) . .
C43 C44 H44A 121.5 . .
C45 C44 H44A 121.5 . .
C44 C45 C46 120.3(15) . .
C44 C45 H45A 119.8 . .
C46 C45 H45A 119.8 . .
C47 C46 C45 122.4(16) . .
C47 C46 H46A 118.8 . .
C45 C46 H46A 118.8 . .
C46 C47 C48 117.1(15) . .
C46 C47 H47A 121.4 . .
C48 C47 H47A 121.4 . .
C47 C48 C41 133.8(13) . .
C47 C48 C43 121.4(12) . .
C41 C48 C43 104.7(11) . .
N6 C49 C50 123.0(13) . .
N6 C49 H49A 118.5 . .
C50 C49 H49A 118.5 . .
C51 C50 C49 119.8(14) . .
C51 C50 H50A 120.1 . .
C49 C50 H50A 120.1 . .
C50 C51 C52 120.2(15) . .
C50 C51 H51A 119.9 . .
C52 C51 H51A 119.9 . .
C51 C52 C60 116.3(13) . .
C51 C52 C53 123.5(13) . .
C60 C52 C53 120.1(12) . .
C54 C53 C52 121.3(14) . .
C54 C53 H53A 119.3 . .
C52 C53 H53A 119.3 . .
C53 C54 C55 120.2(14) . .
C53 C54 H54A 119.9 . .
C55 C54 H54A 119.9 . .
C56 C55 C59 118.1(12) . .
C56 C55 C54 122.5(12) . .
C59 C55 C54 119.4(11) . .
C57 C56 C55 121.2(13) . .
C57 C56 H56A 119.4 . .
C55 C56 H56A 119.4 . .
C56 C57 C58 119.7(12) . .
C56 C57 H57A 120.2 . .
C58 C57 H57A 120.2 . .
N7 C58 C57 118.9(13) . .
N7 C58 H58A 120.6 . .
C57 C58 H58A 120.6 . .
N7 C59 C55 118.5(10) . .
N7 C59 C60 121.1(11) . .
C55 C59 C60 120.4(11) . .
N6 C60 C52 124.8(11) . .
N6 C60 C59 116.7(11) . .
C52 C60 C59 118.5(12) . .
C37 O6 Tb1 138.8(7) . 2_775

loop_
_geom_bond_atom_site_label_1
_geom_bond_atom_site_label_2
_geom_bond_distance
_geom_bond_site_symmetry_2
O2W H2WA 0.8500 .
O2W H2WC 0.8501 .
O1W O1W 1.77(6) 2_756
O1W H1WA 0.8500 .
O1W H1WB 0.8499 .
Tb1 O6 2.324(7) 2_775
Tb1 O3 2.333(7) 2_775
Tb1 O5 2.353(6) .
Tb1 O4 2.439(8) .
Tb1 O1 2.446(6) .
Tb1 O2 2.491(7) .
Tb1 N2 2.562(8) .
Tb1 N1 2.594(9) .
Tb1 O3 2.596(6) .
Tb1 Tb1 3.9233(17) 2_775
O1 C13 1.292(12) .
O2 C13 1.225(12) .
O3 C25 1.246(12) .
O3 Tb1 2.333(7) 2_775
O4 C25 1.265(12) .
O5 C37 1.249(11) .
O7 N8 1.221(17) .
O8 N8 1.193(15) .
O9 N8 1.210(16) .
N1 C1 1.308(12) .
N1 C12 1.387(12) .
N2 C10 1.347(13) .
N2 C11 1.360(13) .
N3 C19 1.354(16) .
N3 C18 1.399(15) .
N3 H3A 0.8600 .
N4 C30 1.346(17) .
N4 C31 1.364(15) .
N4 H4A 0.8600 .
N5 C43 1.350(16) .
N5 C42 1.390(15) .
N5 H5A 0.8600 .
N6 C49 1.318(15) .
N6 C60 1.363(15) .
N7 C58 1.311(13) .
N7 C59 1.359(14) .
N7 H7 0.8600 .
C1 C2 1.391(16) .
C1 H1A 0.9300 .
C2 C3 1.354(15) .
C2 H2A 0.9300 .
C3 C4 1.410(15) .
C3 H3B 0.9300 .
C4 C12 1.409(15) .
C4 C5 1.420(14) .
C5 C6 1.349(16) .
C5 H5B 0.9300 .
C6 C7 1.432(17) .
C6 H6C 0.9300 .
C7 C11 1.384(13) .
C7 C8 1.388(16) .
C8 C9 1.371(18) .
C8 H8A 0.9300 .
C9 C10 1.372(15) .
C9 H9A 0.9300 .
C10 H10A 0.9300 .
C11 C12 1.451(14) .
C13 C14 1.535(14) .
C14 C15 1.530(14) .
C14 H14A 0.9700 .
C14 H14B 0.9700 .
C15 C16 1.516(15) .
C15 H15A 0.9700 .
C15 H15B 0.9700 .
C16 C17 1.495(15) .
C16 H16A 0.9700 .
C16 H16B 0.9700 .
C17 C18 1.326(18) .
C17 C24 1.457(16) .
C18 H18A 0.9300 .
C19 C24 1.405(16) .
C19 C20 1.409(17) .
C20 C21 1.34(2) .
C20 H20A 0.9300 .
C21 C22 1.40(2) .
C21 H21A 0.9300 .
C22 C23 1.445(19) .
C22 H22A 0.9300 .
C23 C24 1.392(18) .
C23 H23A 0.9300 .
C25 C26 1.517(15) .
C26 C27 1.542(16) .
C26 H26A 0.9700 .
C26 H26B 0.9700 .
C27 C28 1.518(19) .
C27 H27A 0.9700 .
C27 H27B 0.9700 .
C28 C29 1.479(18) .
C28 H28A 0.9700 .
C28 H28B 0.9700 .
C29 C30 1.351(17) .
C29 C36 1.429(16) .
C30 H30A 0.9300 .
C31 C36 1.422(18) .
C31 C32 1.425(19) .
C32 C33 1.35(2) .
C32 H32A 0.9300 .
C33 C34 1.31(2) .
C33 H33A 0.9300 .
C34 C35 1.407(19) .
C34 H34A 0.9300 .
C35 C36 1.428(17) .
C35 H35A 0.9300 .
C37 O6 1.274(12) .
C37 C38 1.499(14) .
C38 C39 1.512(14) .
C38 H38A 0.9700 .
C38 H38B 0.9700 .
C39 C40 1.530(14) .
C39 H39A 0.9700 .
C39 H39B 0.9700 .
C40 C41 1.497(16) .
C40 H40A 0.9700 .
C40 H40B 0.9700 .
C41 C42 1.391(17) .
C41 C48 1.419(16) .
C42 H42A 0.9300 .
C43 C44 1.381(17) .
C43 C48 1.421(17) .
C44 C45 1.38(2) .
C44 H44A 0.9300 .
C45 C46 1.44(2) .
C45 H45A 0.9300 .
C46 C47 1.36(2) .
C46 H46A 0.9300 .
C47 C48 1.378(18) .
C47 H47A 0.9300 .
C49 C50 1.426(19) .
C49 H49A 0.9300 .
C50 C51 1.322(19) .
C50 H50A 0.9300 .
C51 C52 1.395(17) .
C51 H51A 0.9300 .
C52 C60 1.402(17) .
C52 C53 1.412(18) .
C53 C54 1.329(17) .
C53 H53A 0.9300 .
C54 C55 1.428(18) .
C54 H54A 0.9300 .
C55 C56 1.382(16) .
C55 C59 1.395(16) .
C56 C57 1.348(19) .
C56 H56A 0.9300 .
C57 C58 1.394(17) .
C57 H57A 0.9300 .
C58 H58A 0.9300 .
C59 C60 1.407(15) .
O6 Tb1 2.324(7) 2_775
